data_4078556
loop_
_publ_author_name
'Zhang, Qiang'
'Xiang, Li'
'Deng, Liang'

_publ_section_title
;
 Dinuclear Iron--Imido Complexes withN-Heterocyclic Carbene Ligation:
 Synthesis, Structure, and Redox Reactivity
;
_journal_issue 12
_journal_name_full Organometallics
_journal_page_first 4537
_journal_paper_doi 10.1021/om300319n
_journal_volume 31
_journal_year 2012
_chemical_formula_sum 'C46 H74 Fe2 N6'
_chemical_formula_weight 822.81
_chemical_name_systematic
; 
 ? 
;
_space_group_IT_number 14
_symmetry_cell_setting monoclinic
_symmetry_space_group_name_Hall '-P 2yn'
_symmetry_space_group_name_H-M 'P 1 21/n 1'
_atom_sites_solution_hydrogens geom
_atom_sites_solution_primary direct
_atom_sites_solution_secondary difmap
_audit_creation_method SHELXL-97
_cell_angle_alpha 90.00
_cell_angle_beta 105.140(2)
_cell_angle_gamma 90.00
_cell_formula_units_Z 4
_cell_length_a 12.4467(9)
_cell_length_b 18.8488(15)
_cell_length_c 20.7638(16)
_cell_measurement_reflns_used 4064
_cell_measurement_temperature 293(2)
_cell_measurement_theta_max 23.66
_cell_measurement_theta_min 2.17
_cell_volume 4702.2(6)
_computing_cell_refinement 'Bruker SMART'
_computing_data_collection 'Bruker SMART'
_computing_data_reduction 'Bruker SHELXTL'
_computing_molecular_graphics 'Bruker SHELXTL'
_computing_publication_material 'Bruker SHELXTL'
_computing_structure_refinement 'SHELXL-97 (Sheldrick, 1997)'
_computing_structure_solution 'SHELXS-97 (Sheldrick, 1990)'
_diffrn_ambient_temperature 293(2)
_diffrn_measured_fraction_theta_full 0.999
_diffrn_measured_fraction_theta_max 0.999
_diffrn_measurement_device_type 'CCD area detector'
_diffrn_measurement_method 'phi and omega scans'
_diffrn_radiation_monochromator graphite
_diffrn_radiation_source 'fine-focus sealed tube'
_diffrn_radiation_type MoK\a
_diffrn_radiation_wavelength 0.71073
_diffrn_reflns_av_R_equivalents 0.0572
_diffrn_reflns_av_sigmaI/netI 0.0799
_diffrn_reflns_limit_h_max 15
_diffrn_reflns_limit_h_min -13
_diffrn_reflns_limit_k_max 22
_diffrn_reflns_limit_k_min -23
_diffrn_reflns_limit_l_max 17
_diffrn_reflns_limit_l_min -25
_diffrn_reflns_number 25461
_diffrn_reflns_theta_full 26.00
_diffrn_reflns_theta_max 26.00
_diffrn_reflns_theta_min 1.48
_exptl_absorpt_coefficient_mu 0.653
_exptl_absorpt_correction_T_max 1.0000
_exptl_absorpt_correction_T_min 0.6595
_exptl_absorpt_correction_type empirical
_exptl_absorpt_process_details sadabs
_exptl_crystal_colour black
_exptl_crystal_density_diffrn 1.162
_exptl_crystal_density_method 'not measured'
_exptl_crystal_description prismatic
_exptl_crystal_F_000 1776
_exptl_crystal_size_max 0.405
_exptl_crystal_size_mid 0.381
_exptl_crystal_size_min 0.307
_refine_diff_density_max 0.411
_refine_diff_density_min -0.331
_refine_diff_density_rms 0.061
_refine_ls_extinction_method none
_refine_ls_goodness_of_fit_ref 0.860
_refine_ls_hydrogen_treatment constr
_refine_ls_matrix_type full
_refine_ls_number_parameters 507
_refine_ls_number_reflns 9241
_refine_ls_number_restraints 13
_refine_ls_restrained_S_all 0.878
_refine_ls_R_factor_all 0.0884
_refine_ls_R_factor_gt 0.0450
_refine_ls_shift/su_max 0.001
_refine_ls_shift/su_mean 0.000
_refine_ls_structure_factor_coef Fsqd
_refine_ls_weighting_details 'calc w=1/[\s^2^(Fo^2^)+(0.0468P)^2^+0.0000P] where P=(Fo^2^+2Fc^2^)/3'
_refine_ls_weighting_scheme calc
_refine_ls_wR_factor_gt 0.1009
_refine_ls_wR_factor_ref 0.1118
_reflns_number_gt 4943
_reflns_number_total 9241
_reflns_threshold_expression >2sigma(I)
_cod_data_source_file om300319n_si_001.cif
_cod_data_source_block 1
_cod_depositor_comments
;
The following automatic conversions were performed:

'_symmetry_cell_setting' value 'Monoclinic' changed to 'monoclinic'
according to /home/saulius/struct/CIF-dictionaries/cif_core.dic
dictionary named 'cif_core.dic' version 2.4.1 from 2010-06-29.

Automatic conversion script
Id: cif_fix_values 1891 2012-01-12 08:04:46Z andrius 
;
_cod_original_sg_symbol_H-M P2(1)/n
_cod_database_code 4078556

loop_
_symmetry_equiv_pos_as_xyz
'x, y, z'
'-x+1/2, y+1/2, -z+1/2'
'-x, -y, -z'
'x-1/2, -y-1/2, z-1/2'

loop_
_atom_site_label
_atom_site_type_symbol
_atom_site_fract_x
_atom_site_fract_y
_atom_site_fract_z
_atom_site_U_iso_or_equiv
_atom_site_adp_type
_atom_site_occupancy
_atom_site_symmetry_multiplicity
_atom_site_calc_flag
_atom_site_refinement_flags
Fe1 Fe 0.15838(3) 0.83143(2) 0.19014(2) 0.04105(13) Uani 1 1 d .
Fe2 Fe 0.09205(3) 0.83112(2) 0.28998(2) 0.04110(13) Uani 1 1 d .
N1 N 0.01437(16) 0.82727(12) 0.19921(11) 0.0427(6) Uani 1 1 d .
N2 N 0.23604(16) 0.83593(11) 0.28066(11) 0.0386(6) Uani 1 1 d .
N3 N 0.21443(18) 0.81168(12) 0.05310(12) 0.0455(6) Uani 1 1 d .
N4 N 0.30830(17) 0.89561(12) 0.11073(12) 0.0391(6) Uani 1 1 d .
N5 N -0.05214(18) 0.90176(12) 0.36919(13) 0.0439(6) Uani 1 1 d .
N6 N 0.04050(18) 0.81898(12) 0.42926(12) 0.0449(6) Uani 1 1 d .
C1 C -0.0981(2) 0.82495(15) 0.16903(14) 0.0400(7) Uani 1 1 d .
C2 C -0.1502(2) 0.87797(17) 0.12346(16) 0.0527(8) Uani 1 1 d U
C3 C -0.2653(2) 0.87721(18) 0.09982(17) 0.0588(9) Uani 1 1 d .
H3 H -0.2996 0.9131 0.0710 0.071 Uiso 1 1 calc R
C4 C -0.3297(2) 0.82655(18) 0.11695(17) 0.0584(9) Uani 1 1 d .
H4 H -0.4069 0.8286 0.1014 0.070 Uiso 1 1 calc R
C5 C -0.2798(2) 0.77252(17) 0.15731(16) 0.0570(9) Uani 1 1 d .
H5 H -0.3237 0.7365 0.1675 0.068 Uiso 1 1 calc R
C6 C -0.1653(2) 0.76968(16) 0.18363(15) 0.0450(7) Uani 1 1 d .
C7 C -0.0800(3) 0.9338(2) 0.0992(2) 0.0765(12) Uani 1 1 d U
H7 H -0.0062 0.9131 0.1037 0.092 Uiso 1 1 calc R
C8 C -0.1269(3) 0.9532(2) 0.0258(2) 0.1216(18) Uani 1 1 d .
H8A H -0.1946 0.9797 0.0206 0.182 Uiso 1 1 calc R
H8B H -0.1421 0.9106 -0.0004 0.182 Uiso 1 1 calc R
H8C H -0.0737 0.9814 0.0112 0.182 Uiso 1 1 calc R
C9 C -0.0653(4) 0.9963(2) 0.1411(2) 0.140(2) Uani 1 1 d .
H9A H -0.1363 1.0180 0.1378 0.211 Uiso 1 1 calc R
H9B H -0.0175 1.0293 0.1268 0.211 Uiso 1 1 calc R
H9C H -0.0322 0.9829 0.1866 0.211 Uiso 1 1 calc R
C10 C -0.1143(3) 0.70719(19) 0.2252(2) 0.0690(10) Uani 1 1 d U
H10 H -0.0400 0.7214 0.2515 0.083 Uiso 1 1 calc R
C11 C -0.1000(4) 0.6461(2) 0.1813(3) 0.1369(19) Uani 1 1 d U
H11A H -0.0638 0.6075 0.2086 0.205 Uiso 1 1 calc R
H11B H -0.0555 0.6610 0.1524 0.205 Uiso 1 1 calc R
H11C H -0.1717 0.6309 0.1550 0.205 Uiso 1 1 calc R
C12 C -0.1781(3) 0.6814(2) 0.2732(2) 0.1139(16) Uani 1 1 d U
H12A H -0.1857 0.7194 0.3024 0.171 Uiso 1 1 calc R
H12B H -0.1387 0.6428 0.2990 0.171 Uiso 1 1 calc R
H12C H -0.2505 0.6656 0.2486 0.171 Uiso 1 1 calc R
C13 C 0.3473(2) 0.84013(14) 0.31365(13) 0.0354(7) Uani 1 1 d .
C14 C 0.3884(2) 0.89542(15) 0.35932(15) 0.0453(8) Uani 1 1 d .
C15 C 0.5023(2) 0.90034(17) 0.38835(16) 0.0565(9) Uani 1 1 d .
H15 H 0.5294 0.9368 0.4183 0.068 Uiso 1 1 calc R
C16 C 0.5754(3) 0.85231(18) 0.37362(17) 0.0610(10) Uani 1 1 d .
H16 H 0.6516 0.8574 0.3920 0.073 Uiso 1 1 calc R
C17 C 0.5358(2) 0.79744(17) 0.33207(16) 0.0521(8) Uani 1 1 d .
H17 H 0.5856 0.7642 0.3237 0.062 Uiso 1 1 calc R
C18 C 0.4237(2) 0.78926(15) 0.30181(14) 0.0403(7) Uani 1 1 d .
C19 C 0.3100(3) 0.94899(18) 0.37655(19) 0.0667(10) Uani 1 1 d .
H19 H 0.2389 0.9247 0.3725 0.080 Uiso 1 1 calc R
C20 C 0.2878(4) 1.0083(2) 0.3280(2) 0.1031(15) Uani 1 1 d .
H20A H 0.3561 1.0327 0.3295 0.155 Uiso 1 1 calc R
H20B H 0.2360 1.0408 0.3392 0.155 Uiso 1 1 calc R
H20C H 0.2568 0.9900 0.2839 0.155 Uiso 1 1 calc R
C21 C 0.3482(4) 0.9768(2) 0.4474(2) 0.1142(16) Uani 1 1 d .
H21A H 0.4122 1.0066 0.4516 0.171 Uiso 1 1 calc R
H21B H 0.3672 0.9377 0.4778 0.171 Uiso 1 1 calc R
H21C H 0.2893 1.0038 0.4576 0.171 Uiso 1 1 calc R
C22 C 0.3840(2) 0.72500(16) 0.25854(17) 0.0513(8) Uani 1 1 d .
H22 H 0.3089 0.7357 0.2312 0.062 Uiso 1 1 calc R
C23 C 0.4530(3) 0.7063(2) 0.2116(2) 0.1070(15) Uani 1 1 d .
H23A H 0.4515 0.7448 0.1812 0.160 Uiso 1 1 calc R
H23B H 0.4234 0.6644 0.1870 0.160 Uiso 1 1 calc R
H23C H 0.5284 0.6976 0.2366 0.160 Uiso 1 1 calc R
C24 C 0.3745(4) 0.6623(2) 0.3005(2) 0.1295(19) Uani 1 1 d .
H24A H 0.3469 0.6225 0.2723 0.194 Uiso 1 1 calc R
H24B H 0.3240 0.6730 0.3271 0.194 Uiso 1 1 calc R
H24C H 0.4464 0.6511 0.3292 0.194 Uiso 1 1 calc R
C25 C 0.2302(2) 0.84536(14) 0.11198(15) 0.0400(7) Uani 1 1 d .
C26 C 0.2790(2) 0.84076(17) 0.01451(16) 0.0512(8) Uani 1 1 d .
C27 C 0.3382(2) 0.89322(16) 0.05078(16) 0.0460(8) Uani 1 1 d .
C28 C 0.2760(3) 0.8161(2) -0.05446(17) 0.0806(12) Uani 1 1 d .
H28A H 0.3173 0.8485 -0.0744 0.121 Uiso 1 1 calc R
H28B H 0.2002 0.8143 -0.0809 0.121 Uiso 1 1 calc R
H28C H 0.3084 0.7697 -0.0523 0.121 Uiso 1 1 calc R
C29 C 0.4195(2) 0.94174(17) 0.03136(17) 0.0653(10) Uani 1 1 d .
H29A H 0.4252 0.9296 -0.0125 0.098 Uiso 1 1 calc R
H29B H 0.4911 0.9369 0.0626 0.098 Uiso 1 1 calc R
H29C H 0.3945 0.9899 0.0315 0.098 Uiso 1 1 calc R
C30 C 0.1359(3) 0.75209(19) 0.03061(18) 0.0696(11) Uani 1 1 d .
H30 H 0.1564 0.7319 -0.0080 0.084 Uiso 1 1 calc R
C31 C 0.0211(3) 0.7786(2) 0.0041(2) 0.1260(19) Uani 1 1 d .
H31A H -0.0095 0.7910 0.0406 0.189 Uiso 1 1 calc R
H31B H -0.0238 0.7424 -0.0224 0.189 Uiso 1 1 calc R
H31C H 0.0219 0.8198 -0.0230 0.189 Uiso 1 1 calc R
C32 C 0.1519(4) 0.6941(2) 0.0795(2) 0.1290(19) Uani 1 1 d .
H32A H 0.2300 0.6847 0.0965 0.193 Uiso 1 1 calc R
H32B H 0.1150 0.6522 0.0584 0.193 Uiso 1 1 calc R
H32C H 0.1212 0.7075 0.1156 0.193 Uiso 1 1 calc R
C33 C 0.3494(2) 0.94485(15) 0.16680(15) 0.0478(8) Uani 1 1 d .
H33 H 0.3152 0.9296 0.2020 0.057 Uiso 1 1 calc R
C34 C 0.3078(3) 1.01993(17) 0.14821(19) 0.0836(12) Uani 1 1 d .
H34A H 0.3410 1.0381 0.1147 0.125 Uiso 1 1 calc R
H34B H 0.3279 1.0497 0.1870 0.125 Uiso 1 1 calc R
H34C H 0.2283 1.0194 0.1311 0.125 Uiso 1 1 calc R
C35 C 0.4739(2) 0.94060(18) 0.19663(17) 0.0698(10) Uani 1 1 d .
H35A H 0.4967 0.8918 0.2005 0.105 Uiso 1 1 calc R
H35B H 0.4926 0.9621 0.2400 0.105 Uiso 1 1 calc R
H35C H 0.5114 0.9652 0.1683 0.105 Uiso 1 1 calc R
C36 C 0.0221(2) 0.84896(15) 0.36879(15) 0.0407(7) Uani 1 1 d .
C37 C -0.0777(2) 0.90468(17) 0.43053(17) 0.0505(8) Uani 1 1 d .
C38 C -0.0191(3) 0.85254(17) 0.46816(16) 0.0518(8) Uani 1 1 d .
C39 C -0.1515(3) 0.95822(18) 0.45030(19) 0.0759(11) Uani 1 1 d .
H39A H -0.1628 0.9455 0.4928 0.114 Uiso 1 1 calc R
H39B H -0.2219 0.9594 0.4174 0.114 Uiso 1 1 calc R
H39C H -0.1172 1.0042 0.4534 0.114 Uiso 1 1 calc R
C40 C -0.0150(3) 0.83166(19) 0.53768(17) 0.0805(11) Uani 1 1 d .
H40A H -0.0599 0.8637 0.5555 0.121 Uiso 1 1 calc R
H40B H 0.0605 0.8336 0.5645 0.121 Uiso 1 1 calc R
H40C H -0.0430 0.7842 0.5380 0.121 Uiso 1 1 calc R
C41 C -0.0968(2) 0.94639(16) 0.31082(16) 0.0511(8) Uani 1 1 d .
H41 H -0.0622 0.9297 0.2763 0.061 Uiso 1 1 calc R
C42 C -0.2211(2) 0.93767(19) 0.28214(18) 0.0766(11) Uani 1 1 d .
H42A H -0.2388 0.8882 0.2758 0.115 Uiso 1 1 calc R
H42B H -0.2438 0.9618 0.2401 0.115 Uiso 1 1 calc R
H42C H -0.2596 0.9575 0.3124 0.115 Uiso 1 1 calc R
C43 C -0.0621(3) 1.02335(17) 0.3237(2) 0.0869(13) Uani 1 1 d .
H43A H -0.0971 1.0431 0.3557 0.130 Uiso 1 1 calc R
H43B H -0.0847 1.0496 0.2827 0.130 Uiso 1 1 calc R
H43C H 0.0173 1.0260 0.3407 0.130 Uiso 1 1 calc R
C44 C 0.1202(3) 0.76166(18) 0.45502(17) 0.0611(9) Uani 1 1 d .
H44 H 0.0996 0.7421 0.4939 0.073 Uiso 1 1 calc R
C45 C 0.1098(4) 0.7027(2) 0.4069(2) 0.1225(18) Uani 1 1 d .
H45A H 0.0328 0.6905 0.3898 0.184 Uiso 1 1 calc R
H45B H 0.1502 0.6623 0.4289 0.184 Uiso 1 1 calc R
H45C H 0.1398 0.7171 0.3708 0.184 Uiso 1 1 calc R
C46 C 0.2344(3) 0.7906(2) 0.4803(2) 0.1188(18) Uani 1 1 d .
H46A H 0.2640 0.8023 0.4434 0.178 Uiso 1 1 calc R
H46B H 0.2810 0.7558 0.5078 0.178 Uiso 1 1 calc R
H46C H 0.2320 0.8326 0.5062 0.178 Uiso 1 1 calc R

loop_
_atom_site_aniso_label
_atom_site_aniso_U_11
_atom_site_aniso_U_22
_atom_site_aniso_U_33
_atom_site_aniso_U_23
_atom_site_aniso_U_13
_atom_site_aniso_U_12
Fe1 0.0315(2) 0.0581(3) 0.0355(3) -0.0003(2) 0.01205(18) -0.0062(2)
Fe2 0.0320(2) 0.0566(3) 0.0371(3) 0.0003(2) 0.01331(19) 0.0034(2)
N1 0.0315(12) 0.0561(15) 0.0406(15) 0.0038(12) 0.0094(11) -0.0024(11)
N2 0.0303(12) 0.0461(14) 0.0397(14) -0.0055(12) 0.0097(10) 0.0017(11)
N3 0.0449(14) 0.0547(16) 0.0390(16) -0.0026(12) 0.0149(12) -0.0078(12)
N4 0.0350(13) 0.0433(14) 0.0407(16) 0.0053(12) 0.0133(11) -0.0010(11)
N5 0.0406(14) 0.0473(15) 0.0478(17) -0.0066(13) 0.0186(13) -0.0018(12)
N6 0.0452(14) 0.0504(16) 0.0418(16) -0.0016(13) 0.0159(12) 0.0038(12)
C1 0.0335(15) 0.0522(19) 0.0349(17) -0.0050(15) 0.0102(12) -0.0025(14)
C2 0.0397(18) 0.063(2) 0.053(2) 0.0067(17) 0.0067(15) 0.0012(15)
C3 0.0407(18) 0.069(2) 0.061(2) 0.0054(18) 0.0027(16) 0.0071(17)
C4 0.0319(16) 0.075(2) 0.065(2) -0.006(2) 0.0055(16) -0.0039(18)
C5 0.0428(18) 0.068(2) 0.061(2) -0.0069(19) 0.0145(17) -0.0148(17)
C6 0.0372(16) 0.056(2) 0.0430(19) -0.0016(15) 0.0129(14) -0.0060(15)
C7 0.052(2) 0.077(3) 0.088(3) 0.037(2) -0.004(2) 0.0009(18)
C8 0.113(4) 0.144(4) 0.114(4) 0.055(3) 0.041(3) 0.002(3)
C9 0.208(6) 0.099(4) 0.119(5) -0.007(3) 0.050(4) -0.073(4)
C10 0.059(2) 0.068(2) 0.079(3) 0.021(2) 0.0152(19) -0.0130(18)
C11 0.189(5) 0.088(3) 0.144(5) 0.032(3) 0.062(4) 0.049(3)
C12 0.118(3) 0.132(4) 0.098(4) 0.055(3) 0.039(3) -0.002(3)
C13 0.0342(15) 0.0431(17) 0.0304(16) 0.0041(13) 0.0110(12) -0.0028(13)
C14 0.0421(17) 0.0504(19) 0.043(2) -0.0079(15) 0.0111(15) -0.0035(15)
C15 0.053(2) 0.059(2) 0.050(2) -0.0075(17) 0.0016(17) -0.0164(17)
C16 0.0369(18) 0.070(2) 0.067(3) 0.012(2) -0.0031(17) -0.0061(17)
C17 0.0355(17) 0.055(2) 0.063(2) 0.0110(18) 0.0088(16) 0.0081(15)
C18 0.0357(16) 0.0414(18) 0.0433(19) 0.0069(14) 0.0093(14) 0.0037(13)
C19 0.060(2) 0.067(2) 0.069(3) -0.027(2) 0.0088(19) -0.0106(18)
C20 0.139(4) 0.091(3) 0.080(3) -0.006(3) 0.031(3) 0.051(3)
C21 0.161(4) 0.106(4) 0.092(4) -0.041(3) 0.061(3) -0.005(3)
C22 0.0436(17) 0.0481(19) 0.062(2) -0.0049(18) 0.0141(16) 0.0092(16)
C23 0.116(3) 0.102(3) 0.122(4) -0.048(3) 0.066(3) -0.014(3)
C24 0.226(6) 0.068(3) 0.107(4) -0.015(3) 0.065(4) -0.061(3)
C25 0.0371(16) 0.0440(18) 0.0404(19) 0.0024(14) 0.0126(14) -0.0027(13)
C26 0.0504(18) 0.067(2) 0.041(2) 0.0051(17) 0.0192(16) 0.0024(17)
C27 0.0435(17) 0.054(2) 0.045(2) 0.0142(16) 0.0192(16) 0.0009(15)
C28 0.090(3) 0.108(3) 0.051(2) -0.008(2) 0.032(2) -0.011(2)
C29 0.058(2) 0.078(2) 0.067(3) 0.023(2) 0.0273(19) -0.0047(18)
C30 0.071(2) 0.078(3) 0.060(3) -0.025(2) 0.016(2) -0.033(2)
C31 0.048(2) 0.147(4) 0.175(5) -0.060(4) 0.014(3) -0.021(3)
C32 0.179(5) 0.079(3) 0.124(5) -0.003(3) 0.031(4) -0.070(3)
C33 0.0508(18) 0.0437(18) 0.049(2) 0.0024(15) 0.0138(16) -0.0060(15)
C34 0.111(3) 0.054(2) 0.085(3) -0.001(2) 0.025(2) 0.009(2)
C35 0.053(2) 0.085(3) 0.065(3) 0.000(2) 0.0043(18) -0.0145(19)
C36 0.0358(16) 0.0491(19) 0.0397(19) -0.0055(14) 0.0142(14) -0.0010(14)
C37 0.0457(18) 0.057(2) 0.054(2) -0.0174(18) 0.0221(17) -0.0019(16)
C38 0.056(2) 0.060(2) 0.044(2) -0.0107(17) 0.0228(17) -0.0072(17)
C39 0.073(2) 0.084(3) 0.082(3) -0.028(2) 0.039(2) 0.006(2)
C40 0.096(3) 0.103(3) 0.052(2) -0.008(2) 0.035(2) -0.002(2)
C41 0.0497(19) 0.049(2) 0.056(2) 0.0009(17) 0.0172(16) 0.0086(16)
C42 0.050(2) 0.101(3) 0.075(3) -0.006(2) 0.0085(19) 0.008(2)
C43 0.102(3) 0.055(2) 0.101(4) 0.005(2) 0.022(3) 0.000(2)
C44 0.067(2) 0.071(2) 0.047(2) 0.0129(19) 0.0177(18) 0.0160(19)
C45 0.176(5) 0.084(3) 0.093(4) -0.003(3) 0.008(3) 0.071(3)
C46 0.055(3) 0.141(4) 0.149(5) 0.047(3) 0.007(3) 0.018(3)

loop_
_atom_type_symbol
_atom_type_description
_atom_type_scat_dispersion_real
_atom_type_scat_dispersion_imag
_atom_type_scat_source
C C 0.0033 0.0016 'International Tables Vol C Tables 4.2.6.8 and 6.1.1.4'
H H 0.0000 0.0000 'International Tables Vol C Tables 4.2.6.8 and 6.1.1.4'
N N 0.0061 0.0033 'International Tables Vol C Tables 4.2.6.8 and 6.1.1.4'
Fe Fe 0.3463 0.8444 'International Tables Vol C Tables 4.2.6.8 and 6.1.1.4'

loop_
_geom_angle_atom_site_label_1
_geom_angle_atom_site_label_2
_geom_angle_atom_site_label_3
_geom_angle
N1 Fe1 N2 99.15(9)
N1 Fe1 C25 135.62(10)
N2 Fe1 C25 124.46(10)
N2 Fe2 N1 98.92(9)
N2 Fe2 C36 133.74(10)
N1 Fe2 C36 125.83(10)
C1 N1 Fe1 148.3(2)
C1 N1 Fe2 130.73(19)
Fe1 N1 Fe2 80.93(8)
C13 N2 Fe2 145.52(19)
C13 N2 Fe1 133.49(19)
Fe2 N2 Fe1 80.99(8)
C25 N3 C26 111.7(2)
C25 N3 C30 124.9(3)
C26 N3 C30 123.5(3)
C25 N4 C27 110.7(2)
C25 N4 C33 121.7(2)
C27 N4 C33 127.6(2)
C36 N5 C37 110.6(2)
C36 N5 C41 121.9(3)
C37 N5 C41 127.4(3)
C36 N6 C38 111.6(3)
C36 N6 C44 125.8(3)
C38 N6 C44 122.5(3)
N1 C1 C2 121.2(3)
N1 C1 C6 120.8(3)
C2 C1 C6 118.0(2)
C3 C2 C1 118.8(3)
C3 C2 C7 121.0(3)
C1 C2 C7 120.2(3)
C4 C3 C2 122.9(3)
C4 C3 H3 118.6
C2 C3 H3 118.6
C3 C4 C5 118.9(3)
C3 C4 H4 120.6
C5 C4 H4 120.6
C4 C5 C6 121.9(3)
C4 C5 H5 119.1
C6 C5 H5 119.1
C5 C6 C1 119.4(3)
C5 C6 C10 119.6(3)
C1 C6 C10 121.0(3)
C9 C7 C8 111.1(4)
C9 C7 C2 110.7(4)
C8 C7 C2 112.9(3)
C9 C7 H7 107.2
C8 C7 H7 107.2
C2 C7 H7 107.2
C7 C8 H8A 109.5
C7 C8 H8B 109.5
H8A C8 H8B 109.5
C7 C8 H8C 109.5
H8A C8 H8C 109.5
H8B C8 H8C 109.5
C7 C9 H9A 109.5
C7 C9 H9B 109.5
H9A C9 H9B 109.5
C7 C9 H9C 109.5
H9A C9 H9C 109.5
H9B C9 H9C 109.5
C6 C10 C12 114.6(3)
C6 C10 C11 110.5(3)
C12 C10 C11 108.6(3)
C6 C10 H10 107.6
C12 C10 H10 107.6
C11 C10 H10 107.6
C10 C11 H11A 109.5
C10 C11 H11B 109.5
H11A C11 H11B 109.5
C10 C11 H11C 109.5
H11A C11 H11C 109.5
H11B C11 H11C 109.5
C10 C12 H12A 109.5
C10 C12 H12B 109.5
H12A C12 H12B 109.5
C10 C12 H12C 109.5
H12A C12 H12C 109.5
H12B C12 H12C 109.5
N2 C13 C14 121.2(2)
N2 C13 C18 120.5(2)
C14 C13 C18 118.3(2)
C15 C14 C13 119.3(3)
C15 C14 C19 120.1(3)
C13 C14 C19 120.6(2)
C16 C15 C14 121.3(3)
C16 C15 H15 119.4
C14 C15 H15 119.4
C17 C16 C15 119.5(3)
C17 C16 H16 120.2
C15 C16 H16 120.2
C16 C17 C18 122.1(3)
C16 C17 H17 118.9
C18 C17 H17 118.9
C17 C18 C13 119.3(3)
C17 C18 C22 119.6(3)
C13 C18 C22 121.0(2)
C20 C19 C14 111.1(3)
C20 C19 C21 110.7(3)
C14 C19 C21 113.7(3)
C20 C19 H19 107.0
C14 C19 H19 107.0
C21 C19 H19 107.0
C19 C20 H20A 109.5
C19 C20 H20B 109.5
H20A C20 H20B 109.5
C19 C20 H20C 109.5
H20A C20 H20C 109.5
H20B C20 H20C 109.5
C19 C21 H21A 109.5
C19 C21 H21B 109.5
H21A C21 H21B 109.5
C19 C21 H21C 109.5
H21A C21 H21C 109.5
H21B C21 H21C 109.5
C24 C22 C23 109.9(3)
C24 C22 C18 110.5(3)
C23 C22 C18 114.9(3)
C24 C22 H22 107.1
C23 C22 H22 107.1
C18 C22 H22 107.1
C22 C23 H23A 109.5
C22 C23 H23B 109.5
H23A C23 H23B 109.5
C22 C23 H23C 109.5
H23A C23 H23C 109.5
H23B C23 H23C 109.5
C22 C24 H24A 109.5
C22 C24 H24B 109.5
H24A C24 H24B 109.5
C22 C24 H24C 109.5
H24A C24 H24C 109.5
H24B C24 H24C 109.5
N3 C25 N4 104.3(2)
N3 C25 Fe1 131.6(2)
N4 C25 Fe1 124.1(2)
C27 C26 N3 106.4(3)
C27 C26 C28 129.8(3)
N3 C26 C28 123.8(3)
C26 C27 N4 106.9(3)
C26 C27 C29 127.6(3)
N4 C27 C29 125.4(3)
C26 C28 H28A 109.5
C26 C28 H28B 109.5
H28A C28 H28B 109.5
C26 C28 H28C 109.5
H28A C28 H28C 109.5
H28B C28 H28C 109.5
C27 C29 H29A 109.5
C27 C29 H29B 109.5
H29A C29 H29B 109.5
C27 C29 H29C 109.5
H29A C29 H29C 109.5
H29B C29 H29C 109.5
C32 C30 C31 116.9(4)
C32 C30 N3 112.7(3)
C31 C30 N3 110.8(3)
C32 C30 H30 105.1
C31 C30 H30 105.1
N3 C30 H30 105.1
C30 C31 H31A 109.5
C30 C31 H31B 109.5
H31A C31 H31B 109.5
C30 C31 H31C 109.5
H31A C31 H31C 109.5
H31B C31 H31C 109.5
C30 C32 H32A 109.5
C30 C32 H32B 109.5
H32A C32 H32B 109.5
C30 C32 H32C 109.5
H32A C32 H32C 109.5
H32B C32 H32C 109.5
N4 C33 C35 113.4(3)
N4 C33 C34 111.1(2)
C35 C33 C34 113.4(3)
N4 C33 H33 106.1
C35 C33 H33 106.1
C34 C33 H33 106.1
C33 C34 H34A 109.5
C33 C34 H34B 109.5
H34A C34 H34B 109.5
C33 C34 H34C 109.5
H34A C34 H34C 109.5
H34B C34 H34C 109.5
C33 C35 H35A 109.5
C33 C35 H35B 109.5
H35A C35 H35B 109.5
C33 C35 H35C 109.5
H35A C35 H35C 109.5
H35B C35 H35C 109.5
N6 C36 N5 104.6(2)
N6 C36 Fe2 131.8(2)
N5 C36 Fe2 123.4(2)
C38 C37 N5 106.5(3)
C38 C37 C39 127.8(3)
N5 C37 C39 125.6(3)
C37 C38 N6 106.6(3)
C37 C38 C40 129.4(3)
N6 C38 C40 124.0(3)
C37 C39 H39A 109.5
C37 C39 H39B 109.5
H39A C39 H39B 109.5
C37 C39 H39C 109.5
H39A C39 H39C 109.5
H39B C39 H39C 109.5
C38 C40 H40A 109.5
C38 C40 H40B 109.5
H40A C40 H40B 109.5
C38 C40 H40C 109.5
H40A C40 H40C 109.5
H40B C40 H40C 109.5
N5 C41 C42 113.1(3)
N5 C41 C43 112.1(3)
C42 C41 C43 112.8(3)
N5 C41 H41 106.1
C42 C41 H41 106.1
C43 C41 H41 106.1
C41 C42 H42A 109.5
C41 C42 H42B 109.5
H42A C42 H42B 109.5
C41 C42 H42C 109.5
H42A C42 H42C 109.5
H42B C42 H42C 109.5
C41 C43 H43A 109.5
C41 C43 H43B 109.5
H43A C43 H43B 109.5
C41 C43 H43C 109.5
H43A C43 H43C 109.5
H43B C43 H43C 109.5
N6 C44 C45 112.1(3)
N6 C44 C46 110.6(3)
C45 C44 C46 115.0(4)
N6 C44 H44 106.2
C45 C44 H44 106.2
C46 C44 H44 106.2
C44 C45 H45A 109.5
C44 C45 H45B 109.5
H45A C45 H45B 109.5
C44 C45 H45C 109.5
H45A C45 H45C 109.5
H45B C45 H45C 109.5
C44 C46 H46A 109.5
C44 C46 H46B 109.5
H46A C46 H46B 109.5
C44 C46 H46C 109.5
H46A C46 H46C 109.5
H46B C46 H46C 109.5

loop_
_geom_bond_atom_site_label_1
_geom_bond_atom_site_label_2
_geom_bond_distance
Fe1 N1 1.852(2)
Fe1 N2 1.877(2)
Fe1 C25 2.064(3)
Fe2 N2 1.854(2)
Fe2 N1 1.882(2)
Fe2 C36 2.072(3)
N1 C1 1.377(3)
N2 C13 1.377(3)
N3 C25 1.346(3)
N3 C26 1.388(4)
N3 C30 1.482(3)
N4 C25 1.362(3)
N4 C27 1.390(4)
N4 C33 1.472(3)
N5 C36 1.360(3)
N5 C37 1.392(4)
N5 C41 1.461(4)
N6 C36 1.341(3)
N6 C38 1.384(4)
N6 C44 1.470(4)
C1 C2 1.412(4)
C1 C6 1.418(4)
C2 C3 1.387(4)
C2 C7 1.535(4)
C3 C4 1.353(4)
C3 H3 0.9300
C4 C5 1.362(4)
C4 H4 0.9300
C5 C6 1.388(4)
C5 H5 0.9300
C6 C10 1.500(4)
C7 C9 1.448(5)
C7 C8 1.526(5)
C7 H7 0.9800
C8 H8A 0.9600
C8 H8B 0.9600
C8 H8C 0.9600
C9 H9A 0.9600
C9 H9B 0.9600
C9 H9C 0.9600
C10 C12 1.507(5)
C10 C11 1.508(6)
C10 H10 0.9800
C11 H11A 0.9600
C11 H11B 0.9600
C11 H11C 0.9600
C12 H12A 0.9600
C12 H12B 0.9600
C12 H12C 0.9600
C13 C14 1.412(4)
C13 C18 1.416(3)
C14 C15 1.391(4)
C14 C19 1.511(4)
C15 C16 1.374(4)
C15 H15 0.9300
C16 C17 1.355(4)
C16 H16 0.9300
C17 C18 1.381(3)
C17 H17 0.9300
C18 C22 1.512(4)
C19 C20 1.482(5)
C19 C21 1.517(5)
C19 H19 0.9800
C20 H20A 0.9600
C20 H20B 0.9600
C20 H20C 0.9600
C21 H21A 0.9600
C21 H21B 0.9600
C21 H21C 0.9600
C22 C24 1.491(5)
C22 C23 1.500(4)
C22 H22 0.9800
C23 H23A 0.9600
C23 H23B 0.9600
C23 H23C 0.9600
C24 H24A 0.9600
C24 H24B 0.9600
C24 H24C 0.9600
C26 C27 1.341(4)
C26 C28 1.497(4)
C27 C29 1.496(4)
C28 H28A 0.9600
C28 H28B 0.9600
C28 H28C 0.9600
C29 H29A 0.9600
C29 H29B 0.9600
C29 H29C 0.9600
C30 C32 1.470(5)
C30 C31 1.478(4)
C30 H30 0.9800
C31 H31A 0.9600
C31 H31B 0.9600
C31 H31C 0.9600
C32 H32A 0.9600
C32 H32B 0.9600
C32 H32C 0.9600
C33 C35 1.514(4)
C33 C34 1.522(4)
C33 H33 0.9800
C34 H34A 0.9600
C34 H34B 0.9600
C34 H34C 0.9600
C35 H35A 0.9600
C35 H35B 0.9600
C35 H35C 0.9600
C37 C38 1.345(4)
C37 C39 1.493(4)
C38 C40 1.484(4)
C39 H39A 0.9600
C39 H39B 0.9600
C39 H39C 0.9600
C40 H40A 0.9600
C40 H40B 0.9600
C40 H40C 0.9600
C41 C42 1.514(4)
C41 C43 1.517(4)
C41 H41 0.9800
C42 H42A 0.9600
C42 H42B 0.9600
C42 H42C 0.9600
C43 H43A 0.9600
C43 H43B 0.9600
C43 H43C 0.9600
C44 C45 1.477(5)
C44 C46 1.485(4)
C44 H44 0.9800
C45 H45A 0.9600
C45 H45B 0.9600
C45 H45C 0.9600
C46 H46A 0.9600
C46 H46B 0.9600
C46 H46C 0.9600

loop_
_geom_torsion_atom_site_label_1
_geom_torsion_atom_site_label_2
_geom_torsion_atom_site_label_3
_geom_torsion_atom_site_label_4
_geom_torsion
N2 Fe1 N1 C1 177.3(4)
C25 Fe1 N1 C1 7.5(4)
N2 Fe1 N1 Fe2 -0.38(9)
C25 Fe1 N1 Fe2 -170.18(12)
N2 Fe2 N1 C1 -178.0(2)
C36 Fe2 N1 C1 -10.4(3)
N2 Fe2 N1 Fe1 0.38(10)
C36 Fe2 N1 Fe1 167.96(10)
N1 Fe2 N2 C13 -179.9(3)
C36 Fe2 N2 C13 14.0(4)
N1 Fe2 N2 Fe1 -0.38(9)
C36 Fe2 N2 Fe1 -166.41(12)
N1 Fe1 N2 C13 -180.0(2)
C25 Fe1 N2 C13 -8.6(3)
N1 Fe1 N2 Fe2 0.38(10)
C25 Fe1 N2 Fe2 171.74(10)
Fe1 N1 C1 C2 -56.1(5)
Fe2 N1 C1 C2 120.8(3)
Fe1 N1 C1 C6 124.8(3)
Fe2 N1 C1 C6 -58.2(4)
N1 C1 C2 C3 -173.4(3)
C6 C1 C2 C3 5.7(4)
N1 C1 C2 C7 8.5(5)
C6 C1 C2 C7 -172.4(3)
C1 C2 C3 C4 -2.1(5)
C7 C2 C3 C4 176.1(3)
C2 C3 C4 C5 -2.3(5)
C3 C4 C5 C6 2.9(5)
C4 C5 C6 C1 0.9(5)
C4 C5 C6 C10 -177.2(3)
N1 C1 C6 C5 173.9(3)
C2 C1 C6 C5 -5.2(4)
N1 C1 C6 C10 -8.1(4)
C2 C1 C6 C10 172.9(3)
C3 C2 C7 C9 89.7(4)
C1 C2 C7 C9 -92.2(4)
C3 C2 C7 C8 -35.6(5)
C1 C2 C7 C8 142.5(3)
C5 C6 C10 C12 -40.9(5)
C1 C6 C10 C12 141.1(3)
C5 C6 C10 C11 82.2(4)
C1 C6 C10 C11 -95.9(4)
Fe2 N2 C13 C14 -56.2(4)
Fe1 N2 C13 C14 124.4(3)
Fe2 N2 C13 C18 124.6(3)
Fe1 N2 C13 C18 -54.8(4)
N2 C13 C14 C15 -175.9(3)
C18 C13 C14 C15 3.3(4)
N2 C13 C14 C19 3.9(4)
C18 C13 C14 C19 -176.8(3)
C13 C14 C15 C16 -0.2(5)
C19 C14 C15 C16 179.9(3)
C14 C15 C16 C17 -2.6(5)
C15 C16 C17 C18 2.3(5)
C16 C17 C18 C13 0.8(5)
C16 C17 C18 C22 -177.1(3)
N2 C13 C18 C17 175.6(3)
C14 C13 C18 C17 -3.6(4)
N2 C13 C18 C22 -6.5(4)
C14 C13 C18 C22 174.3(3)
C15 C14 C19 C20 93.7(4)
C13 C14 C19 C20 -86.2(4)
C15 C14 C19 C21 -32.1(5)
C13 C14 C19 C21 148.1(3)
C17 C18 C22 C24 81.1(4)
C13 C18 C22 C24 -96.8(4)
C17 C18 C22 C23 -43.9(4)
C13 C18 C22 C23 138.2(3)
C26 N3 C25 N4 -1.3(3)
C30 N3 C25 N4 -179.7(3)
C26 N3 C25 Fe1 177.9(2)
C30 N3 C25 Fe1 -0.5(4)
C27 N4 C25 N3 1.1(3)
C33 N4 C25 N3 179.9(2)
C27 N4 C25 Fe1 -178.21(19)
C33 N4 C25 Fe1 0.6(3)
N1 Fe1 C25 N3 -52.6(3)
N2 Fe1 C25 N3 139.7(2)
N1 Fe1 C25 N4 126.5(2)
N2 Fe1 C25 N4 -41.2(3)
C25 N3 C26 C27 1.1(3)
C30 N3 C26 C27 179.5(3)
C25 N3 C26 C28 -177.6(3)
C30 N3 C26 C28 0.8(5)
N3 C26 C27 N4 -0.3(3)
C28 C26 C27 N4 178.3(3)
N3 C26 C27 C29 -179.2(3)
C28 C26 C27 C29 -0.6(6)
C25 N4 C27 C26 -0.5(3)
C33 N4 C27 C26 -179.2(3)
C25 N4 C27 C29 178.4(3)
C33 N4 C27 C29 -0.3(4)
C25 N3 C30 C32 -52.7(5)
C26 N3 C30 C32 129.1(4)
C25 N3 C30 C31 80.5(4)
C26 N3 C30 C31 -97.8(4)
C25 N4 C33 C35 121.3(3)
C27 N4 C33 C35 -60.1(4)
C25 N4 C33 C34 -109.5(3)
C27 N4 C33 C34 69.0(4)
C38 N6 C36 N5 -1.0(3)
C44 N6 C36 N5 -176.2(3)
C38 N6 C36 Fe2 174.5(2)
C44 N6 C36 Fe2 -0.6(4)
C37 N5 C36 N6 1.0(3)
C41 N5 C36 N6 -178.1(2)
C37 N5 C36 Fe2 -175.05(19)
C41 N5 C36 Fe2 5.9(4)
N2 Fe2 C36 N6 -59.1(3)
N1 Fe2 C36 N6 138.0(2)
N2 Fe2 C36 N5 115.7(2)
N1 Fe2 C36 N5 -47.2(3)
C36 N5 C37 C38 -0.6(3)
C41 N5 C37 C38 178.4(3)
C36 N5 C37 C39 176.7(3)
C41 N5 C37 C39 -4.4(5)
N5 C37 C38 N6 -0.1(3)
C39 C37 C38 N6 -177.2(3)
N5 C37 C38 C40 -179.9(3)
C39 C37 C38 C40 3.0(6)
C36 N6 C38 C37 0.7(4)
C44 N6 C38 C37 176.0(3)
C36 N6 C38 C40 -179.5(3)
C44 N6 C38 C40 -4.1(5)
C36 N5 C41 C42 115.6(3)
C37 N5 C41 C42 -63.3(4)
C36 N5 C41 C43 -115.6(3)
C37 N5 C41 C43 65.6(4)
C36 N6 C44 C45 -48.4(5)
C38 N6 C44 C45 137.0(3)
C36 N6 C44 C46 81.3(4)
C38 N6 C44 C46 -93.4(4)
